data_4314419
loop_
_publ_author_name
'Chong-Qing Wan'
'Liang Zhao'
'Thomas C. W. Mak'

_publ_section_title
;
 Dipyrazinyl Sulfoxide Complexes of Silver(I), Zinc(II), and Cadmium(II):
 Ligation Modes and Anion Tuning
;
_journal_name_full 'Inorganic Chemistry'
_journal_page_first 97
_journal_page_last 107
_journal_paper_doi 10.1021/ic901521j
_journal_volume 49
_journal_year 2010
_chemical_formula_sum 'C8 H10 Cl2 N4 O11 S Zn'
_chemical_formula_weight 506.53
_chemical_name_systematic
; 
 ? 
;
_space_group_IT_number 14
_symmetry_cell_setting monoclinic
_symmetry_space_group_name_Hall '-P 2yn'
_symmetry_space_group_name_H-M 'P 1 21/n 1'
_atom_sites_solution_hydrogens geom
_atom_sites_solution_primary direct
_atom_sites_solution_secondary difmap
_audit_creation_method SHELXL-97
_cell_angle_alpha 90.00
_cell_angle_beta 91.1860(10)
_cell_angle_gamma 90.00
_cell_formula_units_Z 4
_cell_length_a 7.6772(4)
_cell_length_b 14.1657(8)
_cell_length_c 15.5766(8)
_cell_measurement_temperature 273(2)
_cell_volume 1693.64(16)
_computing_cell_refinement 'Bruker SMART'
_computing_data_collection 'Bruker SMART'
_computing_data_reduction 'Bruker SAINT'
_computing_molecular_graphics 'Bruker SHELXTL'
_computing_publication_material 'Bruker SHELXTL'
_computing_structure_refinement 'SHELXL-97 (Sheldrick, 1997)'
_computing_structure_solution 'SHELXS-97 (Sheldrick, 1990)'
_diffrn_ambient_temperature 273(2)
_diffrn_measured_fraction_theta_full 0.993
_diffrn_measured_fraction_theta_max 0.993
_diffrn_radiation_monochromator graphite
_diffrn_radiation_source 'fine-focus sealed tube'
_diffrn_radiation_type MoK\a
_diffrn_radiation_wavelength 0.71073
_diffrn_reflns_av_R_equivalents 0.0421
_diffrn_reflns_av_sigmaI/netI 0.0358
_diffrn_reflns_limit_h_max 8
_diffrn_reflns_limit_h_min -10
_diffrn_reflns_limit_k_max 19
_diffrn_reflns_limit_k_min -18
_diffrn_reflns_limit_l_max 21
_diffrn_reflns_limit_l_min -16
_diffrn_reflns_number 11757
_diffrn_reflns_theta_full 28.69
_diffrn_reflns_theta_max 28.69
_diffrn_reflns_theta_min 1.94
_exptl_absorpt_coefficient_mu 1.956
_exptl_absorpt_correction_T_max 0.7992
_exptl_absorpt_correction_T_min 0.5560
_exptl_absorpt_correction_type multi-scan
_exptl_absorpt_process_details sadabs
_exptl_crystal_colour colorless
_exptl_crystal_density_diffrn 1.987
_exptl_crystal_density_method 'not measured'
_exptl_crystal_description block
_exptl_crystal_F_000 1016
_exptl_crystal_size_max 0.34
_exptl_crystal_size_mid 0.21
_exptl_crystal_size_min 0.12
_refine_diff_density_max 0.972
_refine_diff_density_min -0.763
_refine_diff_density_rms 0.123
_refine_ls_extinction_method none
_refine_ls_goodness_of_fit_ref 1.051
_refine_ls_hydrogen_treatment mixed
_refine_ls_matrix_type full
_refine_ls_number_parameters 260
_refine_ls_number_reflns 4342
_refine_ls_number_restraints 26
_refine_ls_restrained_S_all 1.069
_refine_ls_R_factor_all 0.0594
_refine_ls_R_factor_gt 0.0521
_refine_ls_shift/su_max 0.001
_refine_ls_shift/su_mean 0.000
_refine_ls_structure_factor_coef Fsqd
_refine_ls_weighting_details 'calc w=1/[\s^2^(Fo^2^)+(0.0917P)^2^+1.9749P] where P=(Fo^2^+2Fc^2^)/3'
_refine_ls_weighting_scheme calc
_refine_ls_wR_factor_gt 0.1484
_refine_ls_wR_factor_ref 0.1552
_reflns_number_gt 3692
_reflns_number_total 4342
_reflns_threshold_expression >2sigma(I)
_cod_data_source_file ic901521j_si_002_7.cif
_cod_data_source_block complex6
_cod_depositor_comments
;
The following automatic conversions were performed:

'_symmetry_cell_setting' value 'Monoclinic' changed to 'monoclinic'
according to the built-in table from CIF Core dictionary named
'cif_core.dic' version 2.4.1 from 2010-06-29.

Automatic conversion script
Id: cif_fix_values 1646 2011-03-28 12:23:43Z adriana 
;
_cod_database_code 4314419

loop_
_symmetry_equiv_pos_as_xyz
'x, y, z'
'-x+1/2, y+1/2, -z+1/2'
'-x, -y, -z'
'x-1/2, -y-1/2, z-1/2'

loop_
_atom_site_label
_atom_site_type_symbol
_atom_site_fract_x
_atom_site_fract_y
_atom_site_fract_z
_atom_site_U_iso_or_equiv
_atom_site_adp_type
_atom_site_occupancy
_atom_site_symmetry_multiplicity
_atom_site_calc_flag
_atom_site_refinement_flags
_atom_site_disorder_assembly
_atom_site_disorder_group
Zn1 Zn 0.26043(5) 0.70215(2) 0.76947(2) 0.02779(15) Uani 1 1 d . . .
S1 S 0.19324(11) 0.31542(5) 0.89221(5) 0.02814(19) Uani 1 1 d . . .
O1 O 0.1037(3) 0.23551(16) 0.84440(16) 0.0317(5) Uani 1 1 d . . .
N1 N 0.2557(4) 0.55359(18) 0.75188(17) 0.0294(6) Uani 1 1 d . . .
N2 N 0.2492(4) 0.3588(2) 0.72976(17) 0.0311(6) Uani 1 1 d . . .
N4 N 0.4574(4) 0.2153(2) 0.83296(19) 0.0305(6) Uani 1 1 d . . .
N3 N 0.6838(4) 0.2511(2) 0.9709(2) 0.0392(7) Uani 1 1 d . . .
C1 C 0.2318(4) 0.4955(2) 0.8194(2) 0.0294(6) Uani 1 1 d . . .
H1A H 0.2174 0.5201 0.8741 0.035 Uiso 1 1 calc R . .
C2 C 0.2290(4) 0.3998(2) 0.8064(2) 0.0260(6) Uani 1 1 d . . .
C3 C 0.2738(5) 0.4171(2) 0.6639(2) 0.0374(8) Uani 1 1 d . . .
H3A H 0.2892 0.3920 0.6095 0.045 Uiso 1 1 calc R . .
C4 C 0.2768(5) 0.5149(2) 0.6748(2) 0.0380(8) Uani 1 1 d . . .
H4A H 0.2938 0.5536 0.6275 0.046 Uiso 1 1 calc R . .
C5 C 0.4161(4) 0.2737(2) 0.8967(2) 0.0277(6) Uani 1 1 d . . .
C6 C 0.5296(5) 0.2937(2) 0.9645(2) 0.0363(8) Uani 1 1 d . . .
H6A H 0.4978 0.3373 1.0060 0.044 Uiso 1 1 calc R . .
C7 C 0.7253(5) 0.1904(3) 0.9085(3) 0.0414(8) Uani 1 1 d . . .
H7A H 0.8312 0.1586 0.9119 0.050 Uiso 1 1 calc R . .
C8 C 0.6128(5) 0.1740(3) 0.8387(2) 0.0391(8) Uani 1 1 d . . .
H8A H 0.6472 0.1334 0.7952 0.047 Uiso 1 1 calc R . .
O1W O 0.1292(4) 0.69750(18) 0.88144(17) 0.0364(6) Uani 1 1 d D . .
O2W O 0.4987(4) 0.6973(2) 0.8327(2) 0.0496(7) Uani 1 1 d D . .
H1WB H 0.191(6) 0.708(3) 0.929(2) 0.056(15) Uiso 1 1 d DU . .
H1WA H 0.015(3) 0.692(4) 0.885(4) 0.062(15) Uiso 1 1 d DU . .
H2WA H 0.506(10) 0.6369(19) 0.844(5) 0.12(2) Uiso 1 1 d DU . .
H2WB H 0.579(6) 0.740(3) 0.824(4) 0.075(18) Uiso 1 1 d DU . .
Cl2 Cl 0.75793(12) 0.49857(7) 0.89082(6) 0.0400(2) Uani 1 1 d D . .
O6 O 0.7390(12) 0.5037(5) 0.9782(3) 0.164(3) Uani 1 1 d D . .
O7 O 0.8613(7) 0.4222(5) 0.8695(5) 0.141(3) Uani 1 1 d D . .
O8 O 0.5915(6) 0.4865(4) 0.8550(4) 0.116(2) Uani 1 1 d D . .
O9 O 0.8233(7) 0.5843(4) 0.8582(4) 0.1049(17) Uani 1 1 d D . .
Cl1 Cl 0.23934(18) 0.10879(10) 1.08607(10) 0.0689(4) Uani 1 1 d D . .
O2 O 0.3984(9) 0.0979(7) 1.0627(12) 0.338(11) Uani 1 1 d D . .
O3 O 0.1482(10) 0.1596(7) 1.0260(5) 0.169(3) Uani 1 1 d D . .
O4 O 0.235(2) 0.1660(9) 1.1571(5) 0.333(11) Uani 1 1 d D . .
O5 O 0.1550(8) 0.0271(4) 1.1095(5) 0.144(3) Uani 1 1 d D . .

loop_
_atom_site_aniso_label
_atom_site_aniso_U_11
_atom_site_aniso_U_22
_atom_site_aniso_U_33
_atom_site_aniso_U_23
_atom_site_aniso_U_13
_atom_site_aniso_U_12
Zn1 0.0346(2) 0.0201(2) 0.0286(2) 0.00166(12) -0.00009(16) 0.00113(13)
S1 0.0361(4) 0.0224(3) 0.0262(4) 0.0013(3) 0.0061(3) 0.0011(3)
O1 0.0319(12) 0.0257(11) 0.0376(13) 0.0014(9) 0.0043(10) -0.0043(9)
N1 0.0374(15) 0.0216(13) 0.0291(13) 0.0017(10) 0.0009(11) -0.0012(10)
N2 0.0421(16) 0.0226(13) 0.0286(14) -0.0012(10) 0.0020(12) -0.0028(11)
N4 0.0343(15) 0.0299(13) 0.0273(14) -0.0043(10) 0.0009(11) 0.0004(11)
N3 0.0366(16) 0.0452(18) 0.0356(16) 0.0007(13) -0.0038(12) -0.0063(13)
C1 0.0378(17) 0.0230(14) 0.0274(15) -0.0009(11) -0.0013(12) -0.0009(12)
C2 0.0284(15) 0.0236(14) 0.0260(14) 0.0023(11) 0.0015(11) 0.0006(11)
C3 0.059(2) 0.0289(16) 0.0239(15) -0.0012(12) 0.0059(14) -0.0020(15)
C4 0.057(2) 0.0281(16) 0.0292(17) 0.0039(12) 0.0045(15) -0.0038(15)
C5 0.0356(17) 0.0233(13) 0.0243(14) 0.0007(11) 0.0014(12) -0.0004(12)
C6 0.047(2) 0.0366(18) 0.0251(16) -0.0028(12) -0.0041(14) -0.0026(14)
C7 0.0317(18) 0.048(2) 0.044(2) 0.0020(16) -0.0012(15) -0.0001(15)
C8 0.0341(18) 0.046(2) 0.0376(19) -0.0091(15) 0.0025(14) 0.0038(15)
O1W 0.0351(14) 0.0446(15) 0.0297(13) -0.0007(10) 0.0016(10) -0.0027(11)
O2W 0.0407(16) 0.056(2) 0.0516(18) 0.0055(14) -0.0116(13) 0.0067(14)
Cl2 0.0334(4) 0.0411(5) 0.0455(5) 0.0077(4) 0.0022(3) 0.0021(3)
O6 0.299(10) 0.140(6) 0.053(3) 0.001(3) 0.025(4) -0.065(6)
O7 0.100(4) 0.110(4) 0.214(7) 0.028(5) 0.057(4) 0.064(4)
O8 0.055(2) 0.125(4) 0.166(6) 0.027(4) -0.030(3) -0.018(3)
O9 0.100(4) 0.081(3) 0.134(5) 0.041(3) 0.011(3) -0.027(3)
Cl1 0.0635(8) 0.0613(7) 0.0813(9) 0.0191(6) -0.0139(6) -0.0194(6)
O2 0.072(5) 0.162(8) 0.78(3) 0.136(14) 0.084(10) 0.033(5)
O3 0.153(6) 0.213(8) 0.141(6) 0.094(6) 0.014(5) 0.049(6)
O4 0.57(3) 0.337(16) 0.092(6) -0.035(8) 0.003(10) -0.308(19)
O5 0.114(5) 0.080(3) 0.238(8) 0.035(5) 0.022(5) -0.032(3)

loop_
_atom_type_symbol
_atom_type_description
_atom_type_scat_dispersion_real
_atom_type_scat_dispersion_imag
_atom_type_scat_source
C C 0.0033 0.0016 'International Tables Vol C Tables 4.2.6.8 and 6.1.1.4'
H H 0.0000 0.0000 'International Tables Vol C Tables 4.2.6.8 and 6.1.1.4'
N N 0.0061 0.0033 'International Tables Vol C Tables 4.2.6.8 and 6.1.1.4'
O O 0.0106 0.0060 'International Tables Vol C Tables 4.2.6.8 and 6.1.1.4'
S S 0.1246 0.1234 'International Tables Vol C Tables 4.2.6.8 and 6.1.1.4'
Cl Cl 0.1484 0.1585 'International Tables Vol C Tables 4.2.6.8 and 6.1.1.4'
Zn Zn 0.2839 1.4301 'International Tables Vol C Tables 4.2.6.8 and 6.1.1.4'

loop_
_geom_angle_atom_site_label_1
_geom_angle_atom_site_label_2
_geom_angle_atom_site_label_3
_geom_angle
_geom_angle_site_symmetry_1
_geom_angle_site_symmetry_3
_geom_angle_publ_flag
O1W Zn1 O2W 92.30(13) . . ?
O1W Zn1 N1 94.09(10) . . ?
O2W Zn1 N1 92.36(12) . . ?
O1W Zn1 O1 169.02(10) . 2_556 ?
O2W Zn1 O1 87.70(12) . 2_556 ?
N1 Zn1 O1 96.88(10) . 2_556 ?
O1W Zn1 N2 90.61(10) . 2_556 ?
O2W Zn1 N2 93.44(12) . 2_556 ?
N1 Zn1 N2 172.38(11) . 2_556 ?
O1 Zn1 N2 78.44(10) 2_556 2_556 ?
O1W Zn1 N4 103.42(11) . 2_556 ?
O2W Zn1 N4 164.11(13) . 2_556 ?
N1 Zn1 N4 88.87(10) . 2_556 ?
O1 Zn1 N4 76.43(10) 2_556 2_556 ?
N2 Zn1 N4 84.20(10) 2_556 2_556 ?
O1 S1 C5 101.22(14) . . ?
O1 S1 C2 101.76(14) . . ?
C5 S1 C2 94.95(15) . . ?
S1 O1 Zn1 110.53(13) . 2_546 ?
C4 N1 C1 118.1(3) . . ?
C4 N1 Zn1 121.5(2) . . ?
C1 N1 Zn1 120.4(2) . . ?
C3 N2 C2 116.0(3) . . ?
C3 N2 Zn1 128.9(2) . 2_546 ?
C2 N2 Zn1 115.1(2) . 2_546 ?
C8 N4 C5 116.7(3) . . ?
C8 N4 Zn1 130.6(2) . 2_546 ?
C5 N4 Zn1 112.7(2) . 2_546 ?
C6 N3 C7 117.4(3) . . ?
N1 C1 C2 119.3(3) . . ?
N1 C1 H1A 120.4 . . ?
C2 C1 H1A 120.4 . . ?
N2 C2 C1 124.0(3) . . ?
N2 C2 S1 113.1(2) . . ?
C1 C2 S1 122.9(3) . . ?
N2 C3 C4 121.6(3) . . ?
N2 C3 H3A 119.2 . . ?
C4 C3 H3A 119.2 . . ?
N1 C4 C3 121.0(3) . . ?
N1 C4 H4A 119.5 . . ?
C3 C4 H4A 119.5 . . ?
N4 C5 C6 122.6(3) . . ?
N4 C5 S1 114.3(2) . . ?
C6 C5 S1 122.8(3) . . ?
N3 C6 C5 120.6(3) . . ?
N3 C6 H6A 119.7 . . ?
C5 C6 H6A 119.7 . . ?
N3 C7 C8 121.3(4) . . ?
N3 C7 H7A 119.3 . . ?
C8 C7 H7A 119.3 . . ?
N4 C8 C7 121.3(4) . . ?
N4 C8 H8A 119.4 . . ?
C7 C8 H8A 119.4 . . ?
Zn1 O1W H1WB 116(4) . . ?
Zn1 O1W H1WA 124(4) . . ?
H1WB O1W H1WA 119(5) . . ?
Zn1 O2W H2WA 100(5) . . ?
Zn1 O2W H2WB 121(4) . . ?
H2WA O2W H2WB 132(7) . . ?
O6 Cl2 O7 110.5(5) . . ?
O6 Cl2 O8 106.8(5) . . ?
O7 Cl2 O8 109.4(4) . . ?
O6 Cl2 O9 110.9(4) . . ?
O7 Cl2 O9 112.1(4) . . ?
O8 Cl2 O9 107.0(3) . . ?
O2 Cl1 O3 110.2(7) . . ?
O2 Cl1 O4 109.6(10) . . ?
O3 Cl1 O4 102.8(8) . . ?
O2 Cl1 O5 115.3(5) . . ?
O3 Cl1 O5 112.8(5) . . ?
O4 Cl1 O5 105.3(5) . . ?

loop_
_geom_bond_atom_site_label_1
_geom_bond_atom_site_label_2
_geom_bond_distance
_geom_bond_site_symmetry_2
_geom_bond_publ_flag
Zn1 O1W 2.033(3) . ?
Zn1 O2W 2.060(3) . ?
Zn1 N1 2.122(3) . ?
Zn1 O1 2.130(2) 2_556 ?
Zn1 N2 2.220(3) 2_556 ?
Zn1 N4 2.295(3) 2_556 ?
S1 O1 1.512(2) . ?
S1 C5 1.810(3) . ?
S1 C2 1.818(3) . ?
O1 Zn1 2.130(2) 2_546 ?
N1 C4 1.333(4) . ?
N1 C1 1.351(4) . ?
N2 C3 1.333(4) . ?
N2 C2 1.339(4) . ?
N2 Zn1 2.220(3) 2_546 ?
N4 C8 1.330(5) . ?
N4 C5 1.336(4) . ?
N4 Zn1 2.295(3) 2_546 ?
N3 C6 1.331(5) . ?
N3 C7 1.341(5) . ?
C1 C2 1.371(4) . ?
C1 H1A 0.9300 . ?
C3 C4 1.396(5) . ?
C3 H3A 0.9300 . ?
C4 H4A 0.9300 . ?
C5 C6 1.384(5) . ?
C6 H6A 0.9300 . ?
C7 C8 1.394(6) . ?
C7 H7A 0.9300 . ?
C8 H8A 0.9300 . ?
O1W H1WB 0.89(2) . ?
O1W H1WA 0.88(2) . ?
O2W H2WA 0.87(2) . ?
O2W H2WB 0.88(2) . ?
Cl2 O6 1.374(5) . ?
Cl2 O7 1.386(5) . ?
Cl2 O8 1.394(4) . ?
Cl2 O9 1.413(4) . ?
Cl1 O2 1.291(7) . ?
Cl1 O3 1.362(6) . ?
Cl1 O4 1.372(9) . ?
Cl1 O5 1.379(5) . ?

loop_
_geom_torsion_atom_site_label_1
_geom_torsion_atom_site_label_2
_geom_torsion_atom_site_label_3
_geom_torsion_atom_site_label_4
_geom_torsion
_geom_torsion_site_symmetry_1
_geom_torsion_site_symmetry_2
_geom_torsion_site_symmetry_3
_geom_torsion_site_symmetry_4
_geom_torsion_publ_flag
C5 S1 O1 Zn1 -50.26(16) . . . 2_546 ?
C2 S1 O1 Zn1 47.28(16) . . . 2_546 ?
O1W Zn1 N1 C4 158.9(3) . . . . ?
O2W Zn1 N1 C4 -108.6(3) . . . . ?
O1 Zn1 N1 C4 -20.6(3) 2_556 . . . ?
N2 Zn1 N1 C4 31.0(10) 2_556 . . . ?
N4 Zn1 N1 C4 55.5(3) 2_556 . . . ?
O1W Zn1 N1 C1 -21.4(3) . . . . ?
O2W Zn1 N1 C1 71.1(3) . . . . ?
O1 Zn1 N1 C1 159.1(3) 2_556 . . . ?
N2 Zn1 N1 C1 -149.3(8) 2_556 . . . ?
N4 Zn1 N1 C1 -124.7(3) 2_556 . . . ?
C4 N1 C1 C2 -0.4(5) . . . . ?
Zn1 N1 C1 C2 179.9(2) . . . . ?
C3 N2 C2 C1 0.2(5) . . . . ?
Zn1 N2 C2 C1 179.6(3) 2_546 . . . ?
C3 N2 C2 S1 179.2(3) . . . . ?
Zn1 N2 C2 S1 -1.4(3) 2_546 . . . ?
N1 C1 C2 N2 0.2(5) . . . . ?
N1 C1 C2 S1 -178.7(2) . . . . ?
O1 S1 C2 N2 -29.6(3) . . . . ?
C5 S1 C2 N2 73.0(3) . . . . ?
O1 S1 C2 C1 149.5(3) . . . . ?
C5 S1 C2 C1 -108.0(3) . . . . ?
C2 N2 C3 C4 -0.4(6) . . . . ?
Zn1 N2 C3 C4 -179.8(3) 2_546 . . . ?
C1 N1 C4 C3 0.2(6) . . . . ?
Zn1 N1 C4 C3 179.9(3) . . . . ?
N2 C3 C4 N1 0.2(6) . . . . ?
C8 N4 C5 C6 2.0(5) . . . . ?
Zn1 N4 C5 C6 -178.6(3) 2_546 . . . ?
C8 N4 C5 S1 -172.4(3) . . . . ?
Zn1 N4 C5 S1 6.9(3) 2_546 . . . ?
O1 S1 C5 N4 26.8(3) . . . . ?
C2 S1 C5 N4 -76.2(3) . . . . ?
O1 S1 C5 C6 -147.6(3) . . . . ?
C2 S1 C5 C6 109.4(3) . . . . ?
C7 N3 C6 C5 1.5(5) . . . . ?
N4 C5 C6 N3 -3.3(5) . . . . ?
S1 C5 C6 N3 170.7(3) . . . . ?
C6 N3 C7 C8 1.3(6) . . . . ?
C5 N4 C8 C7 0.8(6) . . . . ?
Zn1 N4 C8 C7 -178.4(3) 2_546 . . . ?
N3 C7 C8 N4 -2.5(6) . . . . ?
